data_4125533
loop_
_publ_author_name
'Xiong, Peng'
'Xu, He-Huan'
'Xu, Hai-Chao'

_publ_section_title
;
 Metal- and Reagent-Free Intramolecular Oxidative Amination of Tri- and
 Tetrasubstituted Alkenes.
;
_journal_issue 8
_journal_name_full 'Journal of the American Chemical Society'
_journal_page_first 2956
_journal_page_last 2959
_journal_paper_doi 10.1021/jacs.7b01016
_journal_volume 139
_journal_year 2017
_chemical_formula_moiety 'C22 H25 N O3'
_chemical_formula_sum 'C22 H25 N O3'
_chemical_formula_weight 351.43
_space_group_crystal_system monoclinic
_space_group_IT_number 14
_space_group_name_Hall '-P 2yn'
_space_group_name_H-M_alt 'P 1 21/n 1'
_symmetry_space_group_name_Hall '-P 2yn'
_symmetry_space_group_name_H-M 'P 1 21/n 1'
_atom_sites_solution_hydrogens mixed
_atom_sites_solution_primary direct
_audit_creation_date 2017-01-07
_audit_creation_method
;
Olex2 1.2
(compiled 2016.11.07 svn.r3352 for OlexSys, GUI svn.r5261)
;
_cell_angle_alpha 90
_cell_angle_beta 98.978(3)
_cell_angle_gamma 90
_cell_formula_units_Z 4
_cell_length_a 11.193(2)
_cell_length_b 7.1614(13)
_cell_length_c 23.653(4)
_cell_measurement_reflns_used 6203
_cell_measurement_temperature 273.15
_cell_measurement_theta_max 28.00
_cell_measurement_theta_min 2.84
_cell_volume 1872.7(6)
_computing_cell_refinement 'SAINT v6.28A (Bruker, 2002)'
_computing_data_reduction 'SAINT v6.28A (Bruker, 2002)'
_computing_molecular_graphics 'Olex2 (Dolomanov et al., 2009)'
_computing_publication_material 'Olex2 (Dolomanov et al., 2009)'
_computing_structure_refinement 'ShelXL (Sheldrick, 2015)'
_computing_structure_solution 'ShelXS (Sheldrick, 2008)'
_diffrn_ambient_temperature 273.15
_diffrn_measured_fraction_theta_full 0.998
_diffrn_measured_fraction_theta_max 0.926
_diffrn_measurement_device_type 'CCD area detector'
_diffrn_measurement_method 'phi and omega scans'
_diffrn_radiation_monochromator graphite
_diffrn_radiation_type MoK\a
_diffrn_radiation_wavelength 0.71073
_diffrn_reflns_av_R_equivalents 0.0261
_diffrn_reflns_av_unetI/netI 0.0258
_diffrn_reflns_Laue_measured_fraction_full 0.998
_diffrn_reflns_Laue_measured_fraction_max 0.926
_diffrn_reflns_limit_h_max 14
_diffrn_reflns_limit_h_min -14
_diffrn_reflns_limit_k_max 9
_diffrn_reflns_limit_k_min -9
_diffrn_reflns_limit_l_max 30
_diffrn_reflns_limit_l_min -31
_diffrn_reflns_number 15915
_diffrn_reflns_point_group_measured_fraction_full 0.998
_diffrn_reflns_point_group_measured_fraction_max 0.926
_diffrn_reflns_theta_full 25.242
_diffrn_reflns_theta_max 28.863
_diffrn_reflns_theta_min 1.743
_exptl_absorpt_coefficient_mu 0.082
_exptl_absorpt_correction_T_max 1.000
_exptl_absorpt_correction_T_min 0.905135
_exptl_absorpt_correction_type multi-scan
_exptl_absorpt_process_details
;
SADABS v.2.03 (Bruker,200?) was used for absorption correction.
R(int) was 0.0513 before and 0.0337 after correction.
The Ratio of minimum to maximum transmission is 0.9051.
The \l/2 correction factor is 0.0015.
;
_exptl_crystal_colour colourless
_exptl_crystal_colour_primary colourless
_exptl_crystal_density_diffrn 1.247
_exptl_crystal_description block
_exptl_crystal_F_000 752
_exptl_crystal_size_max 0.4
_exptl_crystal_size_mid 0.2
_exptl_crystal_size_min 0.2
_refine_diff_density_max 0.289
_refine_diff_density_min -0.220
_refine_diff_density_rms 0.044
_refine_ls_extinction_method none
_refine_ls_goodness_of_fit_ref 0.941
_refine_ls_hydrogen_treatment mixed
_refine_ls_matrix_type full
_refine_ls_number_parameters 247
_refine_ls_number_reflns 4546
_refine_ls_number_restraints 0
_refine_ls_restrained_S_all 0.941
_refine_ls_R_factor_all 0.0554
_refine_ls_R_factor_gt 0.0476
_refine_ls_shift/su_max 0.000
_refine_ls_shift/su_mean 0.000
_refine_ls_structure_factor_coef Fsqd
_refine_ls_weighting_details 'w=1/[\s^2^(Fo^2^)+(0.0790P)^2^+0.5210P] where P=(Fo^2^+2Fc^2^)/3'
_refine_ls_weighting_scheme calc
_refine_ls_wR_factor_gt 0.1246
_refine_ls_wR_factor_ref 0.1305
_reflns_Friedel_coverage 0.000
_reflns_number_gt 3877
_reflns_number_total 4546
_reflns_threshold_expression 'I > 2\s(I)'
_cod_data_source_file ja7b01016_si_002.cif
_cod_data_source_block xu01052m
_cod_depositor_comments 'Adding full bibliography for 4125533.cif.'
_cod_original_cell_volume 1872.6(6)
_cod_database_code 4125533
_shelx_space_group_comment
;
The symmetry employed for this shelxl refinement is uniquely defined
by the following loop, which should always be used as a source of
symmetry information in preference to the above space-group names.
They are only intended as comments.
;
_olex2_refinement_description
;
1. Fixed Uiso
 At 1.2 times of:
  All C(H) groups
 At 1.5 times of:
  All C(H,H,H) groups
2.a Ternary CH refined with riding coordinates:
 C2(H2), C3(H3)
2.b Aromatic/amide H refined with riding coordinates:
 C17(H17), C22(H22), C18(H18), C21(H21), C12(H12), C15(H15), C11(H11),
 C14(H14), C13(H13)
2.c Idealised Me refined as rotating group:
 C7(H7A,H7B,H7C), C4(H4A,H4B,H4C), C20(H20A,H20B,H20C), C5(H5A,H5B,H5C)
;
_shelx_shelxl_version_number 2014/7
_olex2_submission_special_instructions 'No special instructions were received'

loop_
_space_group_symop_operation_xyz
'x, y, z'
'-x+1/2, y+1/2, -z+1/2'
'-x, -y, -z'
'x-1/2, -y-1/2, z-1/2'

loop_
_atom_site_label
_atom_site_type_symbol
_atom_site_fract_x
_atom_site_fract_y
_atom_site_fract_z
_atom_site_U_iso_or_equiv
_atom_site_adp_type
_atom_site_occupancy
_atom_site_site_symmetry_order
_atom_site_calc_flag
_atom_site_refinement_flags_posn
O3 O 0.04030(9) 0.78200(15) 0.03956(4) 0.0413(2) Uani 1 1 d .
O1 O -0.44659(9) 0.36922(13) -0.04672(4) 0.0385(2) Uani 1 1 d .
N1 N -0.40750(9) 0.64512(14) -0.08993(4) 0.0265(2) Uani 1 1 d .
O2 O -0.59213(8) 0.52759(13) -0.10170(4) 0.0345(2) Uani 1 1 d .
C16 C -0.29137(11) 0.67783(16) -0.05742(5) 0.0265(2) Uani 1 1 d .
C17 C -0.19051(12) 0.68442(18) -0.08391(5) 0.0308(3) Uani 1 1 d .
H17 H -0.1986 0.6660 -0.1232 0.037 Uiso 1 1 calc R
C19 C -0.06546(12) 0.74563(17) 0.00508(5) 0.0310(3) Uani 1 1 d .
C22 C -0.27828(12) 0.70480(18) 0.00127(5) 0.0305(3) Uani 1 1 d .
H22 H -0.3457 0.7001 0.0198 0.037 Uiso 1 1 calc R
C6 C -0.48410(11) 0.79989(16) -0.11681(5) 0.0259(2) Uani 1 1 d .
C10 C -0.41954(10) 0.78234(18) -0.21769(5) 0.0272(3) Uani 1 1 d .
C8 C -0.42734(10) 0.88953(17) -0.16444(5) 0.0263(2) Uani 1 1 d .
C1 C -0.47729(12) 0.50263(17) -0.07599(5) 0.0297(3) Uani 1 1 d .
C18 C -0.07771(12) 0.71794(19) -0.05309(6) 0.0327(3) Uani 1 1 d .
H18 H -0.0102 0.7218 -0.0715 0.039 Uiso 1 1 calc R
C7 C -0.50483(12) 0.93541(18) -0.07001(5) 0.0322(3) Uani 1 1 d .
H7A H -0.5440 0.8717 -0.0422 0.048 Uiso 1 1 calc GR
H7B H -0.5551 1.0363 -0.0864 0.048 Uiso 1 1 calc GR
H7C H -0.4285 0.9840 -0.0518 0.048 Uiso 1 1 calc GR
C21 C -0.16664(13) 0.73825(19) 0.03197(5) 0.0335(3) Uani 1 1 d .
H21 H -0.1585 0.7562 0.0713 0.040 Uiso 1 1 calc R
C12 C -0.38397(13) 0.5048(2) -0.27020(6) 0.0400(3) Uani 1 1 d .
H12 H -0.3634 0.3790 -0.2702 0.048 Uiso 1 1 calc R
C15 C -0.44376(12) 0.8754(2) -0.26977(5) 0.0347(3) Uani 1 1 d .
H15 H -0.4644 1.0013 -0.2703 0.042 Uiso 1 1 calc R
C2 C -0.59882(11) 0.68717(18) -0.13942(5) 0.0299(3) Uani 1 1 d .
H2 H -0.5922 0.6427 -0.1780 0.036 Uiso 1 1 calc R
C9 C -0.38749(13) 1.06338(19) -0.15971(6) 0.0343(3) Uani 1 1 d .
C3 C -0.71954(12) 0.7835(2) -0.14157(6) 0.0387(3) Uani 1 1 d .
H3 H -0.7237 0.8385 -0.1040 0.046 Uiso 1 1 calc R
C11 C -0.38949(12) 0.59432(19) -0.21908(5) 0.0335(3) Uani 1 1 d .
H11 H -0.3728 0.5278 -0.1850 0.040 Uiso 1 1 calc R
C14 C -0.43786(13) 0.7855(2) -0.32056(6) 0.0418(3) Uani 1 1 d .
H14 H -0.4538 0.8512 -0.3548 0.050 Uiso 1 1 calc R
C13 C -0.40869(13) 0.6001(2) -0.32107(6) 0.0416(3) Uani 1 1 d .
H13 H -0.4056 0.5391 -0.3555 0.050 Uiso 1 1 calc R
C4 C -0.82130(14) 0.6437(3) -0.15537(8) 0.0540(4) Uani 1 1 d .
H4A H -0.8154 0.5837 -0.1911 0.081 Uiso 1 1 calc GR
H4B H -0.8976 0.7070 -0.1581 0.081 Uiso 1 1 calc GR
H4C H -0.8154 0.5515 -0.1256 0.081 Uiso 1 1 calc GR
C20 C 0.14788(13) 0.7778(2) 0.01515(7) 0.0441(4) Uani 1 1 d .
H20A H 0.1448 0.8736 -0.0134 0.066 Uiso 1 1 calc GR
H20B H 0.1558 0.6581 -0.0021 0.066 Uiso 1 1 calc GR
H20C H 0.2161 0.7990 0.0445 0.066 Uiso 1 1 calc GR
C5 C -0.73252(15) 0.9382(3) -0.18595(8) 0.0599(5) Uani 1 1 d .
H5A H -0.6696 1.0288 -0.1758 0.090 Uiso 1 1 calc GR
H5B H -0.8099 0.9974 -0.1873 0.090 Uiso 1 1 calc GR
H5C H -0.7263 0.8865 -0.2228 0.090 Uiso 1 1 calc GR
H9A H -0.3940(14) 1.141(2) -0.1267(7) 0.040(4) Uiso 1 1 d .
H9B H -0.3500(15) 1.118(2) -0.1885(7) 0.042(4) Uiso 1 1 d .

loop_
_atom_site_aniso_label
_atom_site_aniso_U_11
_atom_site_aniso_U_22
_atom_site_aniso_U_33
_atom_site_aniso_U_23
_atom_site_aniso_U_13
_atom_site_aniso_U_12
O3 0.0361(5) 0.0500(6) 0.0354(5) 0.0003(4) -0.0016(4) -0.0067(4)
O1 0.0496(6) 0.0244(5) 0.0438(5) 0.0032(4) 0.0145(4) -0.0022(4)
N1 0.0310(5) 0.0248(5) 0.0244(5) 0.0004(4) 0.0063(4) -0.0030(4)
O2 0.0353(5) 0.0316(5) 0.0375(5) -0.0009(4) 0.0090(4) -0.0100(4)
C16 0.0312(6) 0.0234(5) 0.0255(6) 0.0019(4) 0.0060(5) -0.0010(4)
C17 0.0356(7) 0.0351(6) 0.0225(5) 0.0007(5) 0.0073(5) 0.0011(5)
C19 0.0353(7) 0.0261(6) 0.0304(6) 0.0033(5) 0.0013(5) -0.0019(5)
C22 0.0377(7) 0.0306(6) 0.0253(6) 0.0021(5) 0.0110(5) -0.0029(5)
C6 0.0290(6) 0.0256(6) 0.0239(5) -0.0013(4) 0.0067(4) -0.0019(4)
C10 0.0232(5) 0.0350(6) 0.0244(5) 0.0007(5) 0.0064(4) -0.0020(5)
C8 0.0251(5) 0.0293(6) 0.0247(5) 0.0018(5) 0.0043(4) 0.0010(4)
C1 0.0372(7) 0.0248(6) 0.0290(6) -0.0053(5) 0.0117(5) -0.0044(5)
C18 0.0317(6) 0.0369(7) 0.0310(6) 0.0032(5) 0.0094(5) -0.0004(5)
C7 0.0405(7) 0.0294(6) 0.0283(6) -0.0043(5) 0.0101(5) -0.0016(5)
C21 0.0433(7) 0.0351(7) 0.0222(5) 0.0012(5) 0.0056(5) -0.0038(5)
C12 0.0435(8) 0.0415(8) 0.0369(7) -0.0072(6) 0.0124(6) 0.0029(6)
C15 0.0342(7) 0.0410(7) 0.0284(6) 0.0043(5) 0.0037(5) 0.0030(5)
C2 0.0307(6) 0.0338(6) 0.0266(6) -0.0036(5) 0.0088(5) -0.0059(5)
C9 0.0383(7) 0.0320(7) 0.0336(7) 0.0025(5) 0.0085(5) -0.0037(5)
C3 0.0296(6) 0.0489(8) 0.0389(7) -0.0017(6) 0.0099(5) -0.0024(6)
C11 0.0391(7) 0.0359(7) 0.0269(6) 0.0006(5) 0.0095(5) 0.0013(5)
C14 0.0423(8) 0.0591(9) 0.0239(6) 0.0046(6) 0.0052(5) 0.0010(7)
C13 0.0406(7) 0.0588(9) 0.0273(6) -0.0097(6) 0.0107(5) -0.0008(7)
C4 0.0326(7) 0.0745(12) 0.0555(9) -0.0069(9) 0.0083(7) -0.0114(8)
C20 0.0336(7) 0.0418(8) 0.0550(9) 0.0009(7) 0.0008(6) -0.0034(6)
C5 0.0381(8) 0.0722(12) 0.0688(11) 0.0210(10) 0.0063(8) 0.0078(8)

loop_
_atom_type_symbol
_atom_type_description
_atom_type_scat_dispersion_real
_atom_type_scat_dispersion_imag
_atom_type_scat_source
C C 0.0033 0.0016 'International Tables Vol C Tables 4.2.6.8 and 6.1.1.4'
H H 0.0000 0.0000 'International Tables Vol C Tables 4.2.6.8 and 6.1.1.4'
N N 0.0061 0.0033 'International Tables Vol C Tables 4.2.6.8 and 6.1.1.4'
O O 0.0106 0.0060 'International Tables Vol C Tables 4.2.6.8 and 6.1.1.4'

loop_
_geom_angle_atom_site_label_1
_geom_angle_atom_site_label_2
_geom_angle_atom_site_label_3
_geom_angle
C19 O3 C20 118.04(11)
C16 N1 C6 121.82(9)
C1 N1 C16 120.31(10)
C1 N1 C6 110.50(10)
C1 O2 C2 109.76(9)
C17 C16 N1 120.36(11)
C17 C16 C22 119.05(12)
C22 C16 N1 120.59(11)
C16 C17 C18 121.00(12)
O3 C19 C18 124.86(12)
O3 C19 C21 115.58(12)
C18 C19 C21 119.56(12)
C21 C22 C16 120.13(11)
N1 C6 C8 110.68(10)
N1 C6 C7 108.03(10)
N1 C6 C2 98.75(9)
C8 C6 C2 112.73(10)
C7 C6 C8 113.59(10)
C7 C6 C2 112.00(10)
C15 C10 C8 118.26(12)
C11 C10 C8 124.46(11)
C11 C10 C15 117.28(12)
C10 C8 C6 119.73(10)
C9 C8 C6 120.66(11)
C9 C8 C10 119.59(11)
O1 C1 N1 128.03(13)
O1 C1 O2 122.32(11)
O2 C1 N1 109.63(11)
C19 C18 C17 119.66(12)
C22 C21 C19 120.60(12)
C13 C12 C11 120.47(14)
C14 C15 C10 121.41(14)
O2 C2 C6 103.90(9)
O2 C2 C3 110.00(10)
C3 C2 C6 117.72(11)
C2 C3 C4 110.13(13)
C2 C3 C5 110.20(12)
C4 C3 C5 110.27(13)
C12 C11 C10 121.03(13)
C13 C14 C15 120.45(13)
C14 C13 C12 119.36(13)

loop_
_geom_bond_atom_site_label_1
_geom_bond_atom_site_label_2
_geom_bond_distance
O3 C19 1.3539(16)
O3 C20 1.4145(18)
O1 C1 1.1984(16)
N1 C16 1.4225(16)
N1 C6 1.4824(16)
N1 C1 1.3566(15)
O2 C1 1.3453(16)
O2 C2 1.4444(16)
C16 C17 1.3747(17)
C16 C22 1.3866(17)
C17 C18 1.3768(18)
C19 C18 1.3756(18)
C19 C21 1.3837(19)
C22 C21 1.3649(19)
C6 C8 1.5194(16)
C6 C7 1.5170(16)
C6 C2 1.5401(17)
C10 C8 1.4891(16)
C10 C15 1.3896(17)
C10 C11 1.3895(19)
C8 C9 1.3213(18)
C12 C11 1.3784(18)
C12 C13 1.373(2)
C15 C14 1.3734(19)
C2 C3 1.5108(19)
C3 C4 1.514(2)
C3 C5 1.518(2)
C14 C13 1.368(2)
